data_4071806
loop_
_publ_author_name
'Kumar, Mukesh'
'Cervantes-Lee, Francisco'
'Pannell, Keith H.'
'Shao, Jianguo'

_publ_section_title
;
 Synthesis and cyclic voltammetric studies of diiron complexes,
 ER(2)[(eta-C(5)H(4))Fe(L(2))Me](2) (E = C, Si, Ge, Sn; R = H, alkyl; L(2)
 = diphosphine] and (eta-C(5)H(5))Fe(L(2))ER(2)Fc [Fc =
 (eta-C(5)H(4))Fe(eta-C(5)H(5))].
;
_journal_issue 18
_journal_name_full Organometallics
_journal_page_first 4739
_journal_page_last 4748
_journal_paper_doi 10.1021/om8004004
_journal_volume 27
_journal_year 2008
_chemical_formula_sum 'C33 H36 Fe P2 Si'
_chemical_formula_weight 578.50
_chemical_name_systematic
; 
 ? 
;
_space_group_IT_number 14
_symmetry_cell_setting monoclinic
_symmetry_space_group_name_Hall '-P 2ybc'
_symmetry_space_group_name_H-M 'P 1 21/c 1'
_atom_sites_solution_hydrogens geom
_atom_sites_solution_primary direct
_atom_sites_solution_secondary difmap
_audit_creation_method SHELXL-97
_cell_angle_alpha 90.00
_cell_angle_beta 98.403(2)
_cell_angle_gamma 90.00
_cell_formula_units_Z 4
_cell_length_a 12.3242(12)
_cell_length_b 12.3981(12)
_cell_length_c 19.5110(19)
_cell_measurement_reflns_used 9289
_cell_measurement_temperature 296(2)
_cell_measurement_theta_max 52.696
_cell_measurement_theta_min 4.221
_cell_volume 2949.2(5)
_computing_cell_refinement 'Bruker SMART V5.625, 2001'
_computing_data_collection 'Bruker SMART V5.625, 2001'
_computing_data_reduction 'Bruker SAINT V5.622, 2001'
_computing_molecular_graphics 'Bruker SHELXTL V6.10, 2000'
_computing_publication_material 'Bruker SHELXTL V6.10, 2000'
_computing_structure_refinement 'SHELXL-97 (Sheldrick, 1997)'
_computing_structure_solution 'SHELXS-97 (Sheldrick, 1990)'
_diffrn_ambient_temperature 296(2)
_diffrn_measured_fraction_theta_full 0.643
_diffrn_measured_fraction_theta_max 0.643
_diffrn_measurement_device_type 'Bruker APEX CCD area detector'
_diffrn_measurement_method 'phi and omega scans'
_diffrn_radiation_monochromator graphite
_diffrn_radiation_source 'fine-focus sealed tube'
_diffrn_radiation_type MoK\a
_diffrn_radiation_wavelength 0.71073
_diffrn_reflns_av_R_equivalents 0.0353
_diffrn_reflns_av_sigmaI/netI 0.0291
_diffrn_reflns_limit_h_max 16
_diffrn_reflns_limit_h_min -16
_diffrn_reflns_limit_k_max 16
_diffrn_reflns_limit_k_min -15
_diffrn_reflns_limit_l_max 25
_diffrn_reflns_limit_l_min -25
_diffrn_reflns_number 33312
_diffrn_reflns_theta_full 32.80
_diffrn_reflns_theta_max 32.80
_diffrn_reflns_theta_min 1.67
_exptl_absorpt_coefficient_mu 0.681
_exptl_absorpt_correction_T_max 0.8015
_exptl_absorpt_correction_T_min 0.7723
_exptl_absorpt_correction_type 'Bruker SADABS V2.05'
_exptl_crystal_colour red
_exptl_crystal_density_diffrn 1.303
_exptl_crystal_density_method 'not measured'
_exptl_crystal_description chunk
_exptl_crystal_F_000 1216
_exptl_crystal_size_max 0.40
_exptl_crystal_size_mid 0.40
_exptl_crystal_size_min 0.34
_refine_diff_density_max 0.817
_refine_diff_density_min -0.322
_refine_diff_density_rms 0.079
_refine_ls_extinction_method none
_refine_ls_goodness_of_fit_ref 1.155
_refine_ls_hydrogen_treatment mixed
_refine_ls_matrix_type full
_refine_ls_number_parameters 337
_refine_ls_number_reflns 7029
_refine_ls_number_restraints 0
_refine_ls_restrained_S_all 1.155
_refine_ls_R_factor_all 0.0769
_refine_ls_R_factor_gt 0.0682
_refine_ls_shift/su_max 0.119
_refine_ls_shift/su_mean 0.004
_refine_ls_structure_factor_coef Fsqd
_refine_ls_weighting_details 'calc w=1/[\s^2^(Fo^2^)+(0.0797P)^2^+1.8185P] where P=(Fo^2^+2Fc^2^)/3'
_refine_ls_weighting_scheme calc
_refine_ls_wR_factor_gt 0.1586
_refine_ls_wR_factor_ref 0.1643
_reflns_number_gt 6269
_reflns_number_total 7029
_reflns_threshold_expression >2sigma(I)
_cod_data_source_file om8004004_si_002.cif
_cod_data_source_block 165mk1m
_cod_original_sg_symbol_H-M P2(1)/c
_cod_database_code 4071806

loop_
_symmetry_equiv_pos_as_xyz
'x, y, z'
'-x, y+1/2, -z+1/2'
'-x, -y, -z'
'x, -y-1/2, z-1/2'

loop_
_atom_site_label
_atom_site_type_symbol
_atom_site_fract_x
_atom_site_fract_y
_atom_site_fract_z
_atom_site_U_iso_or_equiv
_atom_site_adp_type
_atom_site_occupancy
_atom_site_symmetry_multiplicity
_atom_site_calc_flag
_atom_site_refinement_flags
Fe Fe 0.25581(3) 0.26727(3) 0.18572(2) 0.03633(14) Uani 1 1 d .
P1 P 0.34404(6) 0.40570(6) 0.14034(4) 0.0395(2) Uani 1 1 d .
P2 P 0.23692(6) 0.26321(6) 0.07766(4) 0.03856(19) Uani 1 1 d .
Si Si 0.09194(7) 0.36316(7) 0.21418(5) 0.0473(2) Uani 1 1 d .
C1 C 0.2815(4) 0.2442(3) 0.2876(2) 0.0683(12) Uani 1 1 d .
H1 H 0.2907 0.3029 0.3216 0.082 Uiso 1 1 calc R
C2 C 0.1926(3) 0.1840(3) 0.27523(18) 0.0549(9) Uani 1 1 d .
H2 H 0.1219 0.1911 0.2922 0.066 Uiso 1 1 calc R
C3 C 0.2263(3) 0.1100(3) 0.22232(18) 0.0555(9) Uani 1 1 d .
H3 H 0.1727 0.0621 0.1955 0.067 Uiso 1 1 calc R
C4 C 0.3397(3) 0.1257(3) 0.2019(2) 0.0628(10) Uani 1 1 d .
H4 H 0.3785 0.0835 0.1705 0.075 Uiso 1 1 calc R
C5 C 0.3736(3) 0.2090(4) 0.2422(2) 0.0734(13) Uani 1 1 d .
H5 H 0.4481 0.2386 0.2479 0.088 Uiso 1 1 calc R
C6 C 0.2952(3) 0.3981(2) 0.05546(15) 0.0466(8) Uani 1 1 d .
H6A H 0.3513 0.3935 0.0255 0.056 Uiso 1 1 calc R
H6B H 0.2404 0.4520 0.0393 0.056 Uiso 1 1 calc R
C7 C 0.4954(2) 0.4015(2) 0.12017(15) 0.0427(7) Uani 1 1 d .
C8 C 0.5457(3) 0.3164(3) 0.08189(19) 0.0553(9) Uani 1 1 d .
H8 H 0.5000 0.2597 0.0652 0.066 Uiso 1 1 calc R
C9 C 0.6583(3) 0.3106(3) 0.0671(2) 0.0598(9) Uani 1 1 d .
H9 H 0.6816 0.2541 0.0414 0.072 Uiso 1 1 calc R
C10 C 0.7242(3) 0.3867(3) 0.09121(19) 0.0561(9) Uani 1 1 d .
H10 H 0.7972 0.3887 0.0841 0.067 Uiso 1 1 calc R
C11 C 0.6761(3) 0.4694(3) 0.1302(2) 0.0667(11) Uani 1 1 d .
H11 H 0.7233 0.5240 0.1487 0.080 Uiso 1 1 calc R
C12 C 0.5625(3) 0.4779(3) 0.14409(19) 0.0595(9) Uani 1 1 d .
H12 H 0.5396 0.5355 0.1690 0.071 Uiso 1 1 calc R
C13 C 0.3287(3) 0.5458(2) 0.16888(17) 0.0468(7) Uani 1 1 d .
C14 C 0.3304(4) 0.6307(3) 0.1229(2) 0.0708(12) Uani 1 1 d .
H14 H 0.3349 0.6175 0.0765 0.085 Uiso 1 1 calc R
C15 C 0.3255(4) 0.7362(3) 0.1471(3) 0.0852(16) Uani 1 1 d .
H15 H 0.3259 0.7935 0.1164 0.102 Uiso 1 1 calc R
C16 C 0.3199(3) 0.7567(3) 0.2164(3) 0.0784(15) Uani 1 1 d .
H16 H 0.3175 0.8276 0.2317 0.094 Uiso 1 1 calc R
C17 C 0.3180(3) 0.6747(4) 0.2621(3) 0.0729(12) Uani 1 1 d .
H17 H 0.3143 0.6891 0.3085 0.087 Uiso 1 1 calc R
C18 C 0.3218(3) 0.5681(3) 0.2389(2) 0.0578(9) Uani 1 1 d .
H18 H 0.3197 0.5116 0.2700 0.069 Uiso 1 1 calc R
C19 C 0.1103(3) 0.2490(3) 0.03897(16) 0.0459(7) Uani 1 1 d .
C20 C 0.0414(3) 0.1639(3) 0.0610(2) 0.0678(11) Uani 1 1 d .
H20 H 0.0667 0.1249 0.1009 0.081 Uiso 1 1 calc R
C21 C -0.0502(3) 0.1415(4) 0.0282(3) 0.0806(14) Uani 1 1 d .
H21 H -0.0961 0.0873 0.0401 0.097 Uiso 1 1 calc R
C22 C -0.0722(3) 0.2038(4) -0.0242(2) 0.0744(13) Uani 1 1 d .
H22 H -0.1391 0.1920 -0.0520 0.089 Uiso 1 1 calc R
C23 C -0.0067(3) 0.2897(4) -0.0456(2) 0.0760(13) Uani 1 1 d .
H23 H -0.0346 0.3295 -0.0847 0.091 Uiso 1 1 calc R
C24 C 0.0848(3) 0.3133(3) -0.01483(18) 0.0572(9) Uani 1 1 d .
H24 H 0.1293 0.3682 -0.0276 0.069 Uiso 1 1 calc R
C25 C 0.3155(2) 0.1666(3) 0.01778(16) 0.0465(7) Uani 1 1 d .
C26 C 0.3050(4) 0.0579(3) 0.0346(2) 0.0687(11) Uani 1 1 d .
H26 H 0.2703 0.0364 0.0716 0.082 Uiso 1 1 calc R
C27 C 0.3520(4) -0.0208(4) -0.0093(3) 0.0824(14) Uani 1 1 d .
H27 H 0.3470 -0.0933 0.0020 0.099 Uiso 1 1 calc R
C28 C 0.4086(4) 0.0063(4) -0.0724(2) 0.0779(14) Uani 1 1 d .
H28 H 0.4335 -0.0486 -0.0986 0.093 Uiso 1 1 calc R
C29 C 0.4222(3) 0.1126(4) -0.0897(2) 0.0719(12) Uani 1 1 d .
H29 H 0.4576 0.1329 -0.1266 0.086 Uiso 1 1 calc R
C30 C 0.3756(3) 0.1928(3) -0.04479(18) 0.0586(9) Uani 1 1 d .
H30 H 0.3834 0.2653 -0.0553 0.070 Uiso 1 1 calc R
C31 C 0.0784(4) 0.4329(3) 0.3022(2) 0.0689(11) Uani 1 1 d .
H31A H 0.1289 0.4922 0.3095 0.103 Uiso 1 1 calc R
H31B H 0.0949 0.3817 0.3392 0.103 Uiso 1 1 calc R
H31C H 0.0049 0.4590 0.3012 0.103 Uiso 1 1 calc R
C32 C 0.0540(3) 0.4760(3) 0.1566(2) 0.0661(10) Uani 1 1 d .
H32A H -0.0137 0.5064 0.1663 0.099 Uiso 1 1 calc R
H32B H 0.0451 0.4515 0.1094 0.099 Uiso 1 1 calc R
H32C H 0.1106 0.5298 0.1635 0.099 Uiso 1 1 calc R
C33 C -0.0355(3) 0.2763(4) 0.2220(3) 0.0793(13) Uani 1 1 d .
H33A H -0.0918 0.3208 0.2363 0.119 Uiso 1 1 calc R
H33B H -0.0161 0.2205 0.2557 0.119 Uiso 1 1 calc R
H33C H -0.0619 0.2442 0.1780 0.119 Uiso 1 1 calc R

loop_
_atom_site_aniso_label
_atom_site_aniso_U_11
_atom_site_aniso_U_22
_atom_site_aniso_U_33
_atom_site_aniso_U_23
_atom_site_aniso_U_13
_atom_site_aniso_U_12
Fe 0.0356(2) 0.0348(2) 0.0343(2) 0.00535(15) -0.00950(16) -0.00044(15)
P1 0.0432(4) 0.0355(4) 0.0357(4) 0.0009(3) -0.0084(3) -0.0061(3)
P2 0.0396(4) 0.0355(4) 0.0358(4) 0.0032(3) -0.0107(3) -0.0040(3)
Si 0.0408(4) 0.0452(5) 0.0530(5) 0.0027(4) -0.0033(4) 0.0058(4)
C1 0.088(3) 0.059(2) 0.0473(19) 0.0108(16) -0.0255(19) -0.002(2)
C2 0.0545(19) 0.060(2) 0.0479(18) 0.0229(16) -0.0019(15) 0.0051(16)
C3 0.065(2) 0.0414(17) 0.0532(19) 0.0175(14) -0.0162(16) -0.0051(15)
C4 0.068(2) 0.056(2) 0.062(2) 0.0165(18) -0.0025(18) 0.0263(18)
C5 0.054(2) 0.076(3) 0.078(3) 0.035(2) -0.0316(19) -0.0052(19)
C6 0.0586(18) 0.0411(16) 0.0344(14) 0.0086(12) -0.0119(13) -0.0124(14)
C7 0.0424(15) 0.0437(16) 0.0378(14) 0.0016(12) -0.0081(12) -0.0102(12)
C8 0.0504(18) 0.0485(18) 0.061(2) -0.0114(15) -0.0116(15) -0.0074(15)
C9 0.055(2) 0.055(2) 0.065(2) -0.0138(17) -0.0083(16) 0.0009(16)
C10 0.0446(17) 0.062(2) 0.057(2) -0.0003(16) -0.0077(15) -0.0090(15)
C11 0.051(2) 0.069(2) 0.074(2) -0.017(2) -0.0147(17) -0.0171(17)
C12 0.054(2) 0.060(2) 0.060(2) -0.0205(17) -0.0043(16) -0.0111(16)
C13 0.0461(16) 0.0380(15) 0.0515(17) -0.0048(13) -0.0085(13) -0.0057(13)
C14 0.082(3) 0.0462(19) 0.074(2) 0.0061(18) -0.023(2) -0.0090(18)
C15 0.081(3) 0.042(2) 0.120(4) 0.010(2) -0.029(3) -0.0096(19)
C16 0.052(2) 0.050(2) 0.123(4) -0.027(2) -0.019(2) 0.0006(17)
C17 0.056(2) 0.073(3) 0.084(3) -0.036(2) -0.009(2) 0.0012(19)
C18 0.0536(19) 0.056(2) 0.059(2) -0.0141(16) -0.0101(16) 0.0002(16)
C19 0.0444(16) 0.0451(16) 0.0422(16) -0.0018(13) -0.0141(13) -0.0001(13)
C20 0.054(2) 0.067(2) 0.071(2) 0.0130(19) -0.0291(17) -0.0122(18)
C21 0.053(2) 0.083(3) 0.093(3) -0.003(2) -0.030(2) -0.017(2)
C22 0.0450(19) 0.103(3) 0.065(2) -0.015(2) -0.0247(17) 0.007(2)
C23 0.063(2) 0.101(3) 0.054(2) 0.006(2) -0.0232(18) 0.021(2)
C24 0.0536(19) 0.063(2) 0.0478(18) 0.0096(16) -0.0171(15) 0.0039(16)
C25 0.0397(15) 0.0499(17) 0.0435(16) -0.0083(13) -0.0149(12) -0.0042(13)
C26 0.087(3) 0.053(2) 0.062(2) -0.0117(18) 0.000(2) -0.010(2)
C27 0.101(3) 0.056(2) 0.084(3) -0.022(2) -0.007(3) 0.001(2)
C28 0.065(2) 0.079(3) 0.080(3) -0.036(2) -0.021(2) 0.014(2)
C29 0.052(2) 0.111(4) 0.050(2) -0.012(2) -0.0045(16) 0.013(2)
C30 0.057(2) 0.066(2) 0.0479(18) -0.0007(17) -0.0098(15) 0.0027(17)
C31 0.076(3) 0.067(2) 0.062(2) -0.0097(19) 0.006(2) 0.013(2)
C32 0.061(2) 0.061(2) 0.071(2) 0.0055(19) -0.0088(18) 0.0235(18)
C33 0.044(2) 0.076(3) 0.113(4) -0.001(3) -0.005(2) -0.0021(19)

loop_
_atom_type_symbol
_atom_type_description
_atom_type_scat_dispersion_real
_atom_type_scat_dispersion_imag
_atom_type_scat_source
C C 0.0033 0.0016 'International Tables Vol C Tables 4.2.6.8 and 6.1.1.4'
H H 0.0000 0.0000 'International Tables Vol C Tables 4.2.6.8 and 6.1.1.4'
Si Si 0.0817 0.0704 'International Tables Vol C Tables 4.2.6.8 and 6.1.1.4'
P P 0.1023 0.0942 'International Tables Vol C Tables 4.2.6.8 and 6.1.1.4'
Fe Fe 0.3463 0.8444 'International Tables Vol C Tables 4.2.6.8 and 6.1.1.4'

loop_
_geom_angle_atom_site_label_1
_geom_angle_atom_site_label_2
_geom_angle_atom_site_label_3
_geom_angle
C5 Fe C1 49.2(2)
C5 Fe C4 39.68(18)
C1 Fe C4 73.67(17)
C5 Fe P2 123.94(17)
C1 Fe P2 169.95(13)
C4 Fe P2 96.57(12)
C5 Fe C3 66.23(16)
C1 Fe C3 62.77(15)
C4 Fe C3 42.79(16)
P2 Fe C3 108.52(10)
C5 Fe C2 71.83(17)
C1 Fe C2 35.40(15)
C4 Fe C2 73.26(15)
P2 Fe C2 140.20(10)
C3 Fe C2 39.40(14)
C5 Fe P1 98.59(14)
C1 Fe P1 118.79(12)
C4 Fe P1 116.64(13)
P2 Fe P1 67.35(3)
C3 Fe P1 159.39(11)
C2 Fe P1 151.77(10)
C5 Fe Si 130.76(17)
C1 Fe Si 81.98(14)
C4 Fe Si 142.29(13)
P2 Fe Si 105.30(3)
C3 Fe Si 100.36(11)
C2 Fe Si 70.24(10)
P1 Fe Si 100.18(3)
C6 P1 C13 108.26(15)
C6 P1 C7 90.85(16)
C13 P1 C7 103.16(14)
C6 P1 Fe 102.60(11)
C13 P1 Fe 121.12(12)
C7 P1 Fe 125.42(10)
C19 P2 C6 110.89(15)
C19 P2 C25 100.07(14)
C6 P2 C25 99.29(15)
C19 P2 Fe 115.17(13)
C6 P2 Fe 102.68(9)
C25 P2 Fe 127.38(9)
C32 Si C33 110.0(2)
C32 Si C31 99.0(2)
C33 Si C31 90.1(2)
C32 Si Fe 112.11(15)
C33 Si Fe 116.74(15)
C31 Si Fe 125.97(13)
C2 C1 C5 112.4(4)
C2 C1 Fe 83.8(2)
C5 C1 Fe 60.49(18)
C1 C2 C3 99.7(4)
C1 C2 Fe 60.8(2)
C3 C2 Fe 65.35(18)
C2 C3 C4 117.6(3)
C2 C3 Fe 75.25(19)
C4 C3 Fe 65.51(18)
C5 C4 C3 99.5(4)
C5 C4 Fe 62.0(2)
C3 C4 Fe 71.70(18)
C4 C5 C1 110.7(4)
C4 C5 Fe 78.3(2)
C1 C5 Fe 70.3(2)
P1 C6 P2 85.27(13)
C12 C7 C8 114.1(3)
C12 C7 P1 118.9(3)
C8 C7 P1 126.9(2)
C9 C8 C7 128.0(3)
C10 C9 C8 117.3(4)
C9 C10 C11 115.1(4)
C10 C11 C12 128.3(3)
C7 C12 C11 117.1(3)
C14 C13 C18 119.2(3)
C14 C13 P1 120.6(3)
C18 C13 P1 120.1(3)
C13 C14 C15 119.2(4)
C16 C15 C14 120.9(4)
C17 C16 C15 120.8(4)
C16 C17 C18 119.4(4)
C17 C18 C13 120.6(4)
C24 C19 C20 126.2(3)
C24 C19 P2 113.6(3)
C20 C19 P2 119.9(2)
C21 C20 C19 122.2(4)
C20 C21 C22 110.3(4)
C21 C22 C23 128.2(3)
C24 C23 C22 123.2(4)
C23 C24 C19 109.8(4)
C26 C25 C30 117.2(3)
C26 C25 P2 111.6(3)
C30 C25 P2 131.0(2)
C25 C26 C27 116.4(4)
C26 C27 C28 125.8(4)
C29 C28 C27 119.4(4)
C28 C29 C30 115.0(4)
C29 C30 C25 126.2(4)

loop_
_geom_bond_atom_site_label_1
_geom_bond_atom_site_label_2
_geom_bond_distance
Fe C5 1.837(3)
Fe C1 1.987(4)
Fe C4 2.038(3)
Fe P2 2.0878(9)
Fe C3 2.126(3)
Fe C2 2.263(3)
Fe P1 2.2789(9)
Fe Si 2.4756(10)
P1 C6 1.680(3)
P1 C13 1.842(3)
P1 C7 1.962(3)
P2 C19 1.641(3)
P2 C6 1.895(3)
P2 C25 2.017(3)
Si C32 1.812(4)
Si C33 1.929(4)
Si C31 1.952(4)
C1 C2 1.318(5)
C1 C5 1.598(7)
C2 C3 1.485(5)
C3 C4 1.522(6)
C4 C5 1.329(6)
C7 C12 1.299(4)
C7 C8 1.480(5)
C8 C9 1.459(5)
C9 C10 1.288(5)
C10 C11 1.454(6)
C11 C12 1.468(6)
C13 C14 1.385(5)
C13 C18 1.409(5)
C14 C15 1.395(6)
C15 C16 1.387(7)
C16 C17 1.355(7)
C17 C18 1.399(5)
C19 C24 1.319(4)
C19 C20 1.458(5)
C20 C21 1.244(5)
C21 C22 1.279(6)
C22 C23 1.434(7)
C23 C24 1.234(5)
C25 C26 1.398(5)
C25 C30 1.552(5)
C26 C27 1.472(6)
C27 C28 1.537(7)
C28 C29 1.377(7)
C29 C30 1.495(6)
